data_2017600
loop_
_publ_author_name
'G\'omez, Sandra L.'
'Palma, Alirio'
'Cobo, Justo'
'Glidewell, Christopher'

_publ_section_title
;
 Five 2-aryl-substituted tetrahydro-1,4-epoxy-1-benzazepines: isolated
 molecules and hydrogen-bonded chains and sheets
;
_journal_coeditor_code FA3218
_journal_issue 4
_journal_name_full 'Acta Crystallographica Section C'
_journal_page_first o233
_journal_page_last o240
_journal_paper_doi 10.1107/S0108270110009662
_journal_volume 66
_journal_year 2010
_chemical_formula_iupac 'C16 H14 Cl N O'
_chemical_formula_moiety 'C16 H14 Cl N O'
_chemical_formula_sum 'C16 H14 Cl N O'
_chemical_formula_weight 271.73
_chemical_name_systematic
;
2-exo-(4-chlorophenyl)-2,3,4,5-tetrahydro-1<i>H</i>- 1,4-epoxy-1-benzazepine
;
_space_group_IT_number 14
_symmetry_cell_setting monoclinic
_symmetry_space_group_name_Hall '-P 2yn'
_symmetry_space_group_name_H-M 'P 1 21/n 1'
_atom_sites_solution_hydrogens geom
_atom_sites_solution_primary direct
_atom_sites_solution_secondary difmap
_cell_angle_alpha 90.00
_cell_angle_beta 101.030(13)
_cell_angle_gamma 90.00
_cell_formula_units_Z 8
_cell_length_a 8.2405(14)
_cell_length_b 11.5432(16)
_cell_length_c 27.442(2)
_cell_measurement_reflns_used 5872
_cell_measurement_temperature 120(2)
_cell_measurement_theta_max 27.50
_cell_measurement_theta_min 2.87
_cell_volume 2562.1(6)
_computing_cell_refinement 'DIRAX/LSQ (Duisenberg <i>et al.</i>,  2000)'
_computing_data_collection 'COLLECT (Hooft, 1999)'
_computing_data_reduction 'EVALCCD (Duisenberg <i>et al.</i>,  2003)'
_computing_molecular_graphics 'PLATON (Spek, 2009)'
_computing_publication_material 'SHELXL97 (Sheldrick, 2008) and PLATON (Spek, 2009)'
_computing_structure_refinement 'SHELXL97 (Sheldrick, 2008)'
_computing_structure_solution 'Sir2004 (Burla <i>et al.</i>,  2005)'
_diffrn_ambient_temperature 120(2)
_diffrn_detector_area_resol_mean 9.091
_diffrn_measured_fraction_theta_full 0.999
_diffrn_measured_fraction_theta_max 0.999
_diffrn_measurement_device_type 'Bruker-Nonius KappaCCD'
_diffrn_measurement_method '\f & \w scans'
_diffrn_radiation_monochromator graphite
_diffrn_radiation_source 'Bruker-Nonius FR591 rotating anode'
_diffrn_radiation_type 'Mo K\a'
_diffrn_radiation_wavelength 0.71073
_diffrn_reflns_av_R_equivalents 0.0789
_diffrn_reflns_av_sigmaI/netI 0.0628
_diffrn_reflns_limit_h_max 9
_diffrn_reflns_limit_h_min -9
_diffrn_reflns_limit_k_max 13
_diffrn_reflns_limit_k_min -13
_diffrn_reflns_limit_l_max 33
_diffrn_reflns_limit_l_min -33
_diffrn_reflns_number 33797
_diffrn_reflns_theta_full 25.50
_diffrn_reflns_theta_max 25.50
_diffrn_reflns_theta_min 2.87
_diffrn_standards_decay_% 0
_diffrn_standards_interval_count 0
_diffrn_standards_interval_time 0
_diffrn_standards_number 0
_exptl_absorpt_coefficient_mu 0.288
_exptl_absorpt_correction_T_max 0.972
_exptl_absorpt_correction_T_min 0.889
_exptl_absorpt_correction_type multi-scan
_exptl_absorpt_process_details '(SADABS; Sheldrick, 2003)'
_exptl_crystal_colour colourless
_exptl_crystal_density_diffrn 1.409
_exptl_crystal_density_method 'not measured'
_exptl_crystal_description plate
_exptl_crystal_F_000 1136
_exptl_crystal_size_max 0.46
_exptl_crystal_size_mid 0.26
_exptl_crystal_size_min 0.10
_refine_diff_density_max 0.249
_refine_diff_density_min -0.261
_refine_ls_extinction_method none
_refine_ls_goodness_of_fit_ref 1.045
_refine_ls_hydrogen_treatment constr
_refine_ls_matrix_type full
_refine_ls_number_parameters 343
_refine_ls_number_reflns 4745
_refine_ls_number_restraints 0
_refine_ls_restrained_S_all 1.045
_refine_ls_R_factor_all 0.1036
_refine_ls_R_factor_gt 0.0501
_refine_ls_shift/su_max 0.001
_refine_ls_shift/su_mean 0.000
_refine_ls_structure_factor_coef Fsqd
_refine_ls_weighting_details 'w=1/[\s^2^(Fo^2^)+(0.0357P)^2^+1.7145P] where P=(Fo^2^+2Fc^2^)/3'
_refine_ls_weighting_scheme calc
_refine_ls_wR_factor_gt 0.0903
_refine_ls_wR_factor_ref 0.1077
_reflns_number_gt 2978
_reflns_number_total 4745
_reflns_threshold_expression I>2\s(I)
_cod_data_source_file fa3218.cif
_cod_data_source_block II
_cod_depositor_comments
;
The following automatic conversions were performed:
'_exptl_absorpt_correction_type' value 'Multi-scan' changed to
'multi-scan' according to
'/home/saulius/struct/CIF-dictionaries/cif_core.dic' dictionary named
'cif_core.dic' version 2.4.1 from 2010-06-29.

Automatic conversion script
Id: cif_fix_enum 1527 2010-12-29 10:47:43Z saulius 
;
_cod_original_sg_symbol_H-M 'P 21/n'
_cod_database_code 2017600
_cod_database_fobs_code 2017600

loop_
_symmetry_equiv_pos_as_xyz
'x, y, z'
'-x+1/2, y+1/2, -z+1/2'
'-x, -y, -z'
'x-1/2, -y-1/2, z-1/2'

loop_
_atom_site_type_symbol
_atom_site_label
_atom_site_fract_x
_atom_site_fract_y
_atom_site_fract_z
_atom_site_U_iso_or_equiv
_atom_site_adp_type
_atom_site_calc_flag
_atom_site_refinement_flags
_atom_site_occupancy
_atom_site_disorder_assembly
_atom_site_disorder_group
N N11 0.2494(3) 0.70287(18) 0.59772(8) 0.0216(5) Uani d . 1 . .
C C12 0.3759(3) 0.6277(2) 0.57911(9) 0.0236(7) Uani d . 1 . .
H H12 0.4878 0.6634 0.5894 0.028 Uiso calc R 1 . .
C C13 0.3675(3) 0.5162(2) 0.60967(10) 0.0257(7) Uani d . 1 . .
H H13A 0.4639 0.5111 0.6373 0.031 Uiso calc R 1 . .
H H13B 0.3660 0.4467 0.5884 0.031 Uiso calc R 1 . .
C C14 0.2029(3) 0.5258(2) 0.63003(10) 0.0262(7) Uani d . 1 . .
H H14 0.1366 0.4530 0.6229 0.031 Uiso calc R 1 . .
C C15 0.2153(4) 0.5608(2) 0.68353(10) 0.0306(7) Uani d . 1 . .
H H15A 0.1045 0.5609 0.6925 0.037 Uiso calc R 1 . .
H H15B 0.2871 0.5062 0.7057 0.037 Uiso calc R 1 . .
C C15A 0.2875(3) 0.6796(2) 0.68854(10) 0.0265(7) Uani d . 1 . .
C C16 0.3425(4) 0.7268(3) 0.73445(11) 0.0357(8) Uani d . 1 . .
H H16 0.3320 0.6851 0.7635 0.043 Uiso calc R 1 . .
C C17 0.4126(4) 0.8342(3) 0.73820(11) 0.0401(9) Uani d . 1 . .
H H17 0.4509 0.8666 0.7702 0.048 Uiso calc R 1 . .
C C18 0.4295(3) 0.8975(3) 0.69640(12) 0.0375(8) Uani d . 1 . .
H H18 0.4794 0.9720 0.7000 0.045 Uiso calc R 1 . .
C C19 0.3747(3) 0.8531(2) 0.65036(11) 0.0275(7) Uani d . 1 . .
H H19 0.3855 0.8954 0.6214 0.033 Uiso calc R 1 . .
C C19A 0.3035(3) 0.7454(2) 0.64698(10) 0.0213(6) Uani d . 1 . .
O O114 0.1214(2) 0.61920(15) 0.60195(7) 0.0248(5) Uani d . 1 . .
C C121 0.3386(3) 0.6157(2) 0.52387(10) 0.0232(6) Uani d . 1 . .
C C122 0.3940(3) 0.7003(3) 0.49413(10) 0.0287(7) Uani d . 1 . .
H H122 0.4610 0.7614 0.5101 0.034 Uiso calc R 1 . .
C C123 0.3564(3) 0.6991(3) 0.44350(10) 0.0292(7) Uani d . 1 . .
H H123 0.3957 0.7572 0.4241 0.035 Uiso calc R 1 . .
C C124 0.2604(3) 0.6112(2) 0.42243(9) 0.0242(7) Uani d . 1 . .
Cl Cl14 0.20919(9) 0.61232(7) 0.35845(3) 0.0335(2) Uani d . 1 . .
C C125 0.2041(3) 0.5247(2) 0.45053(10) 0.0284(7) Uani d . 1 . .
H H125 0.1381 0.4633 0.4344 0.034 Uiso calc R 1 . .
C C126 0.2436(3) 0.5281(2) 0.50131(10) 0.0266(7) Uani d . 1 . .
H H126 0.2047 0.4695 0.5205 0.032 Uiso calc R 1 . .
N N21 0.2571(3) 0.14072(18) 0.39458(8) 0.0220(5) Uani d . 1 . .
C C22 0.1153(3) 0.1435(2) 0.42322(9) 0.0215(6) Uani d . 1 . .
H H22 0.0402 0.2093 0.4105 0.026 Uiso calc R 1 . .
C C23 0.0233(3) 0.0300(2) 0.40910(10) 0.0270(7) Uani d . 1 . .
H H23A -0.0875 0.0442 0.3886 0.032 Uiso calc R 1 . .
H H23B 0.0110 -0.0147 0.4390 0.032 Uiso calc R 1 . .
C C24 0.1377(4) -0.0348(3) 0.37870(11) 0.0329(7) Uani d . 1 . .
H H24 0.1445 -0.1190 0.3875 0.039 Uiso calc R 1 . .
C C25 0.0993(4) -0.0196(3) 0.32351(11) 0.0405(8) Uani d . 1 . .
H H25A -0.0189 -0.0371 0.3110 0.049 Uiso calc R 1 . .
H H25B 0.1660 -0.0749 0.3080 0.049 Uiso calc R 1 . .
C C25A 0.1359(3) 0.1021(3) 0.30895(10) 0.0295(7) Uani d . 1 . .
C C26 0.0981(4) 0.1426(3) 0.26116(11) 0.0374(8) Uani d . 1 . .
H H26 0.0505 0.0909 0.2354 0.045 Uiso calc R 1 . .
C C27 0.1268(4) 0.2555(3) 0.24918(11) 0.0376(8) Uani d . 1 . .
H H27 0.0992 0.2804 0.2156 0.045 Uiso calc R 1 . .
C C28 0.1938(3) 0.3309(3) 0.28487(10) 0.0327(7) Uani d . 1 . .
H H28 0.2117 0.4095 0.2771 0.039 Uiso calc R 1 . .
C C29 0.2353(3) 0.2915(2) 0.33250(10) 0.0260(7) Uani d . 1 . .
H H29 0.2839 0.3432 0.3581 0.031 Uiso calc R 1 . .
C C29A 0.2079(3) 0.1780(2) 0.34421(9) 0.0223(7) Uani d . 1 . .
O O214 0.2948(2) 0.01854(16) 0.39317(7) 0.0305(5) Uani d . 1 . .
C C221 0.1646(3) 0.1548(2) 0.47796(9) 0.0204(6) Uani d . 1 . .
C C222 0.0808(3) 0.2300(2) 0.50528(10) 0.0233(6) Uani d . 1 . .
H H222 -0.0092 0.2740 0.4878 0.028 Uiso calc R 1 . .
C C223 0.1227(3) 0.2425(2) 0.55562(10) 0.0256(7) Uani d . 1 . .
H H223 0.0637 0.2929 0.5734 0.031 Uiso calc R 1 . .
C C224 0.2515(3) 0.1799(2) 0.57845(9) 0.0243(7) Uani d . 1 . .
Cl Cl24 0.30581(10) 0.19796(7) 0.64167(3) 0.0369(2) Uani d . 1 . .
C C225 0.3350(3) 0.1026(2) 0.55234(10) 0.0260(7) Uani d . 1 . .
H H225 0.4244 0.0583 0.5700 0.031 Uiso calc R 1 . .
C C226 0.2910(3) 0.0899(2) 0.50248(10) 0.0235(7) Uani d . 1 . .
H H226 0.3475 0.0368 0.4852 0.028 Uiso calc R 1 . .

loop_
_atom_site_aniso_label
_atom_site_aniso_U_11
_atom_site_aniso_U_22
_atom_site_aniso_U_33
_atom_site_aniso_U_12
_atom_site_aniso_U_13
_atom_site_aniso_U_23
N11 0.0169(12) 0.0212(13) 0.0250(12) -0.0038(10) 0.0001(9) -0.0012(11)
C12 0.0150(14) 0.0292(17) 0.0241(15) 0.0001(12) -0.0025(11) 0.0004(13)
C13 0.0257(16) 0.0243(16) 0.0247(15) 0.0042(13) -0.0008(12) 0.0024(13)
C14 0.0228(16) 0.0161(15) 0.0378(17) 0.0020(12) 0.0011(13) 0.0064(14)
C15 0.0261(16) 0.0315(18) 0.0346(17) 0.0040(14) 0.0073(13) 0.0112(15)
C15A 0.0217(16) 0.0311(18) 0.0258(16) 0.0098(13) 0.0020(12) 0.0026(14)
C16 0.0332(18) 0.047(2) 0.0244(17) 0.0182(16) -0.0001(13) 0.0008(16)
C17 0.0362(19) 0.048(2) 0.0303(18) 0.0146(16) -0.0079(14) -0.0162(17)
C18 0.0285(17) 0.0321(18) 0.047(2) 0.0029(14) -0.0038(15) -0.0167(17)
C19 0.0218(16) 0.0246(17) 0.0341(17) 0.0019(13) 0.0005(13) 0.0000(14)
C19A 0.0139(14) 0.0246(16) 0.0239(15) 0.0047(12) -0.0004(11) -0.0008(13)
O114 0.0165(10) 0.0206(11) 0.0346(11) -0.0017(8) -0.0020(8) 0.0026(9)
C121 0.0167(14) 0.0278(16) 0.0244(15) 0.0004(13) 0.0020(11) -0.0020(14)
C122 0.0233(16) 0.0339(18) 0.0272(16) -0.0100(14) 0.0005(12) -0.0012(15)
C123 0.0255(16) 0.0355(18) 0.0260(16) -0.0101(14) 0.0034(12) 0.0063(15)
C124 0.0175(15) 0.0324(17) 0.0212(14) 0.0018(13) 0.0002(11) -0.0034(14)
Cl14 0.0311(4) 0.0441(5) 0.0230(4) -0.0017(4) -0.0005(3) -0.0013(4)
C125 0.0268(16) 0.0252(16) 0.0300(17) -0.0021(13) -0.0024(13) -0.0023(14)
C126 0.0272(16) 0.0229(16) 0.0281(16) -0.0029(13) 0.0011(13) 0.0019(14)
N21 0.0183(12) 0.0216(13) 0.0249(12) 0.0030(10) 0.0010(9) 0.0012(11)
C22 0.0188(15) 0.0198(15) 0.0248(15) 0.0006(12) 0.0015(11) 0.0020(12)
C23 0.0231(16) 0.0261(16) 0.0291(16) -0.0056(13) -0.0015(12) -0.0009(14)
C24 0.0347(18) 0.0219(16) 0.0415(19) -0.0040(14) 0.0056(14) -0.0053(15)
C25 0.049(2) 0.0351(19) 0.0372(19) -0.0096(16) 0.0072(15) -0.0140(16)
C25A 0.0234(16) 0.0377(19) 0.0268(16) -0.0014(14) 0.0030(12) -0.0064(15)
C26 0.0286(18) 0.055(2) 0.0266(17) -0.0059(16) -0.0013(13) -0.0163(17)
C27 0.0300(18) 0.057(2) 0.0232(16) 0.0072(16) -0.0023(13) 0.0014(17)
C28 0.0307(18) 0.0388(19) 0.0274(17) 0.0043(14) 0.0026(13) 0.0067(15)
C29 0.0229(16) 0.0294(17) 0.0245(15) -0.0011(13) 0.0014(12) 0.0009(14)
C29A 0.0139(14) 0.0306(18) 0.0209(14) 0.0027(12) -0.0005(11) -0.0028(13)
O214 0.0259(11) 0.0237(11) 0.0405(12) 0.0070(9) 0.0029(9) 0.0015(10)
C221 0.0161(14) 0.0196(14) 0.0245(15) -0.0041(12) 0.0014(11) 0.0023(13)
C222 0.0199(15) 0.0187(15) 0.0294(16) -0.0010(12) -0.0001(12) 0.0014(13)
C223 0.0283(17) 0.0217(16) 0.0269(16) -0.0012(13) 0.0054(13) -0.0009(13)
C224 0.0258(16) 0.0257(16) 0.0197(14) -0.0094(13) 0.0002(12) 0.0020(13)
Cl24 0.0440(5) 0.0410(5) 0.0225(4) -0.0053(4) -0.0018(3) 0.0018(4)
C225 0.0206(15) 0.0255(16) 0.0296(16) -0.0052(13) -0.0010(12) 0.0071(14)
C226 0.0210(15) 0.0239(16) 0.0257(15) 0.0006(13) 0.0046(12) 0.0056(13)

loop_
_atom_type_symbol
_atom_type_description
_atom_type_scat_dispersion_real
_atom_type_scat_dispersion_imag
_atom_type_scat_source
C C 0.0033 0.0016 'International Tables Vol C Tables 4.2.6.8 and 6.1.1.4'
H H 0.0000 0.0000 'International Tables Vol C Tables 4.2.6.8 and 6.1.1.4'
Cl Cl 0.1484 0.1585 'International Tables Vol C Tables 4.2.6.8 and 6.1.1.4'
N N 0.0061 0.0033 'International Tables Vol C Tables 4.2.6.8 and 6.1.1.4'
O O 0.0106 0.0060 'International Tables Vol C Tables 4.2.6.8 and 6.1.1.4'

loop_
_geom_angle_atom_site_label_1
_geom_angle_atom_site_label_2
_geom_angle_atom_site_label_3
_geom_angle_site_symmetry_1
_geom_angle_site_symmetry_3
_geom_angle
_geom_angle_publ_flag
C19A N11 O114 . . 104.68(19) ?
C19A N11 C12 . . 113.91(19) ?
O114 N11 C12 . . 101.70(18) ?
C121 C12 N11 . . 111.9(2) ?
C121 C12 C13 . . 116.8(2) ?
N11 C12 C13 . . 100.9(2) ?
C121 C12 H12 . . 108.9 ?
N11 C12 H12 . . 108.9 ?
C13 C12 H12 . . 108.9 ?
C12 C13 C14 . . 105.4(2) ?
C12 C13 H13A . . 110.7 ?
C14 C13 H13A . . 110.7 ?
C12 C13 H13B . . 110.7 ?
C14 C13 H13B . . 110.7 ?
H13A C13 H13B . . 108.8 ?
O114 C14 C15 . . 105.2(2) ?
O114 C14 C13 . . 102.3(2) ?
C15 C14 C13 . . 117.7(2) ?
O114 C14 H14 . . 110.4 ?
C15 C14 H14 . . 110.4 ?
C13 C14 H14 . . 110.4 ?
C15A C15 C14 . . 106.8(2) ?
C15A C15 H15A . . 110.4 ?
C14 C15 H15A . . 110.4 ?
C15A C15 H15B . . 110.4 ?
C14 C15 H15B . . 110.4 ?
H15A C15 H15B . . 108.6 ?
C16 C15A C19A . . 117.9(3) ?
C16 C15A C15 . . 120.5(3) ?
C19A C15A C15 . . 121.6(2) ?
C17 C16 C15A . . 119.6(3) ?
C17 C16 H16 . . 120.2 ?
C15A C16 H16 . . 120.2 ?
C16 C17 C18 . . 121.6(3) ?
C16 C17 H17 . . 119.2 ?
C18 C17 H17 . . 119.2 ?
C19 C18 C17 . . 120.2(3) ?
C19 C18 H18 . . 119.9 ?
C17 C18 H18 . . 119.9 ?
C18 C19 C19A . . 117.8(3) ?
C18 C19 H19 . . 121.1 ?
C19A C19 H19 . . 121.1 ?
C19 C19A C15A . . 123.0(3) ?
C19 C19A N11 . . 115.4(2) ?
C15A C19A N11 . . 121.6(2) ?
C14 O114 N11 . . 105.90(18) ?
C126 C121 C122 . . 118.5(2) ?
C126 C121 C12 . . 121.5(3) ?
C122 C121 C12 . . 119.9(2) ?
C123 C122 C121 . . 123.3(3) ?
C123 C122 H122 . . 118.3 ?
C121 C122 H122 . . 118.3 ?
C124 C123 C122 . . 116.4(3) ?
C124 C123 H123 . . 121.8 ?
C122 C123 H123 . . 121.8 ?
C123 C124 C125 . . 122.2(2) ?
C123 C124 Cl14 . . 116.1(2) ?
C125 C124 Cl14 . . 121.7(2) ?
C126 C125 C124 . . 120.2(3) ?
C126 C125 H125 . . 119.9 ?
C124 C125 H125 . . 119.9 ?
C121 C126 C125 . . 119.4(3) ?
C121 C126 H126 . . 120.3 ?
C125 C126 H126 . . 120.3 ?
C29A N21 O214 . . 106.86(19) ?
C29A N21 C22 . . 112.81(19) ?
O214 N21 C22 . . 102.92(18) ?
C221 C22 C23 . . 111.0(2) ?
C221 C22 N21 . . 115.7(2) ?
C23 C22 N21 . . 104.0(2) ?
C221 C22 H22 . . 108.6 ?
C23 C22 H22 . . 108.6 ?
N21 C22 H22 . . 108.6 ?
C22 C23 C24 . . 103.0(2) ?
C22 C23 H23A . . 111.2 ?
C24 C23 H23A . . 111.2 ?
C22 C23 H23B . . 111.2 ?
C24 C23 H23B . . 111.2 ?
H23A C23 H23B . . 109.1 ?
O214 C24 C25 . . 103.7(2) ?
O214 C24 C23 . . 104.7(2) ?
C25 C24 C23 . . 116.8(3) ?
O214 C24 H24 . . 110.4 ?
C25 C24 H24 . . 110.4 ?
C23 C24 H24 . . 110.4 ?
C24 C25 C25A . . 111.3(2) ?
C24 C25 H25A . . 109.4 ?
C25A C25 H25A . . 109.4 ?
C24 C25 H25B . . 109.4 ?
C25A C25 H25B . . 109.4 ?
H25A C25 H25B . . 108.0 ?
C29A C25A C26 . . 116.8(3) ?
C29A C25A C25 . . 119.7(3) ?
C26 C25A C25 . . 123.5(3) ?
C25A C26 C27 . . 122.3(3) ?
C25A C26 H26 . . 118.9 ?
C27 C26 H26 . . 118.9 ?
C28 C27 C26 . . 120.2(3) ?
C28 C27 H27 . . 119.9 ?
C26 C27 H27 . . 119.9 ?
C27 C28 C29 . . 118.3(3) ?
C27 C28 H28 . . 120.9 ?
C29 C28 H28 . . 120.9 ?
C28 C29 C29A . . 121.2(3) ?
C28 C29 H29 . . 119.4 ?
C29A C29 H29 . . 119.4 ?
C25A C29A C29 . . 121.1(3) ?
C25A C29A N21 . . 120.0(3) ?
C29 C29A N21 . . 118.9(2) ?
C24 O214 N21 . . 103.96(18) ?
C226 C221 C222 . . 119.0(2) ?
C226 C221 C22 . . 119.4(2) ?
C222 C221 C22 . . 121.6(2) ?
C223 C222 C221 . . 123.2(3) ?
C223 C222 H222 . . 118.4 ?
C221 C222 H222 . . 118.4 ?
C224 C223 C222 . . 116.2(3) ?
C224 C223 H223 . . 121.9 ?
C222 C223 H223 . . 121.9 ?
C223 C224 C225 . . 121.8(2) ?
C223 C224 Cl24 . . 115.9(2) ?
C225 C224 Cl24 . . 122.2(2) ?
C226 C225 C224 . . 121.4(3) ?
C226 C225 H225 . . 119.3 ?
C224 C225 H225 . . 119.3 ?
C221 C226 C225 . . 118.3(3) ?
C221 C226 H226 . . 120.8 ?
C225 C226 H226 . . 120.8 ?

loop_
_geom_bond_atom_site_label_1
_geom_bond_atom_site_label_2
_geom_bond_site_symmetry_2
_geom_bond_distance
_geom_bond_publ_flag
N11 C19A . 1.427(3) ?
N11 O114 . 1.451(3) ?
N11 C12 . 1.518(3) ?
C12 C121 . 1.494(4) ?
C12 C13 . 1.545(4) ?
C12 H12 . 1.0000 ?
C13 C14 . 1.567(4) ?
C13 H13A . 0.9900 ?
C13 H13B . 0.9900 ?
C14 O114 . 1.418(3) ?
C14 C15 . 1.508(4) ?
C14 H14 . 1.0000 ?
C15 C15A . 1.490(4) ?
C15 H15A . 0.9900 ?
C15 H15B . 0.9900 ?
C15A C16 . 1.368(4) ?
C15A C19A . 1.398(4) ?
C16 C17 . 1.363(4) ?
C16 H16 . 0.9500 ?
C17 C18 . 1.389(4) ?
C17 H17 . 0.9500 ?
C18 C19 . 1.358(4) ?
C18 H18 . 0.9500 ?
C19 C19A . 1.370(4) ?
C19 H19 . 0.9500 ?
C121 C126 . 1.354(4) ?
C121 C122 . 1.404(4) ?
C122 C123 . 1.365(4) ?
C122 H122 . 0.9500 ?
C123 C124 . 1.347(4) ?
C123 H123 . 0.9500 ?
C124 C125 . 1.394(4) ?
C124 Cl14 . 1.726(3) ?
C125 C126 . 1.370(4) ?
C125 H125 . 0.9500 ?
C126 H126 . 0.9500 ?
N21 C29A . 1.430(3) ?
N21 O214 . 1.446(3) ?
N21 C22 . 1.528(3) ?
C22 C221 . 1.485(3) ?
C22 C23 . 1.527(4) ?
C22 H22 . 1.0000 ?
C23 C24 . 1.563(4) ?
C23 H23A . 0.9900 ?
C23 H23B . 0.9900 ?
C24 O214 . 1.420(3) ?
C24 C25 . 1.497(4) ?
C24 H24 . 1.0000 ?
C25 C25A . 1.506(4) ?
C25 H25A . 0.9900 ?
C25 H25B . 0.9900 ?
C25A C29A . 1.355(4) ?
C25A C26 . 1.371(4) ?
C26 C27 . 1.375(4) ?
C26 H26 . 0.9500 ?
C27 C28 . 1.347(4) ?
C27 H27 . 0.9500 ?
C28 C29 . 1.364(4) ?
C28 H28 . 0.9500 ?
C29 C29A . 1.378(4) ?
C29 H29 . 0.9500 ?
C221 C226 . 1.353(3) ?
C221 C222 . 1.411(4) ?
C222 C223 . 1.366(4) ?
C222 H222 . 0.9500 ?
C223 C224 . 1.337(4) ?
C223 H223 . 0.9500 ?
C224 C225 . 1.404(4) ?
C224 Cl24 . 1.719(3) ?
C225 C226 . 1.355(4) ?
C225 H225 . 0.9500 ?
C226 H226 . 0.9500 ?

loop_
_geom_hbond_atom_site_label_D
_geom_hbond_atom_site_label_H
_geom_hbond_atom_site_label_A
_geom_hbond_site_symmetry_A
_geom_hbond_distance_DH
_geom_hbond_distance_HA
_geom_hbond_distance_DA
_geom_hbond_angle_DHA
_geom_hbond_publ_flag
C22 H22 O114 3_566 1.00 2.37 3.357(3) 168 no
C22 H22 N11 3_566 1.00 2.56 3.442(3) 147 no
C125 H125 O114 3_566 0.95 2.38 3.248(3) 152 no
C225 H225 O214 3_656 0.95 2.50 3.428(3) 164 no
C23 H23B Cg3 3_556 0.99 2.78 3.596(3) 140 no

loop_
_geom_torsion_atom_site_label_1
_geom_torsion_atom_site_label_2
_geom_torsion_atom_site_label_3
_geom_torsion_atom_site_label_4
_geom_torsion_site_symmetry_1
_geom_torsion_site_symmetry_2
_geom_torsion_site_symmetry_3
_geom_torsion_site_symmetry_4
_geom_torsion
_geom_torsion_publ_flag
C19A N11 C12 C121 . . . . -162.3(2) ?
O114 N11 C12 C121 . . . . 85.7(2) ?
C19A N11 C12 C13 . . . . 72.8(2) ?
O114 N11 C12 C13 . . . . -39.2(2) ?
C121 C12 C13 C14 . . . . -105.1(3) ?
N11 C12 C13 C14 . . . . 16.4(2) ?
C12 C13 C14 O114 . . . . 12.5(3) ?
C12 C13 C14 C15 . . . . -102.1(3) ?
O114 C14 C15 C15A . . . . -50.7(3) ?
C13 C14 C15 C15A . . . . 62.3(3) ?
C14 C15 C15A C16 . . . . -167.8(2) ?
C14 C15 C15A C19A . . . . 11.3(3) ?
C19A C15A C16 C17 . . . . -1.1(4) ?
C15 C15A C16 C17 . . . . 178.1(3) ?
C15A C16 C17 C18 . . . . 0.2(4) ?
C16 C17 C18 C19 . . . . 0.4(5) ?
C17 C18 C19 C19A . . . . 0.0(4) ?
C18 C19 C19A C15A . . . . -1.0(4) ?
C18 C19 C19A N11 . . . . -179.6(2) ?
C16 C15A C19A C19 . . . . 1.5(4) ?
C15 C15A C19A C19 . . . . -177.6(3) ?
C16 C15A C19A N11 . . . . 180.0(2) ?
C15 C15A C19A N11 . . . . 0.9(4) ?
O114 N11 C19A C19 . . . . -156.0(2) ?
C12 N11 C19A C19 . . . . 93.8(3) ?
O114 N11 C19A C15A . . . . 25.5(3) ?
C12 N11 C19A C15A . . . . -84.8(3) ?
C15 C14 O114 N11 . . . . 84.6(2) ?
C13 C14 O114 N11 . . . . -38.9(2) ?
C19A N11 O114 C14 . . . . -67.8(2) ?
C12 N11 O114 C14 . . . . 51.1(2) ?
N11 C12 C121 C126 . . . . -90.9(3) ?
C13 C12 C121 C126 . . . . 24.7(4) ?
N11 C12 C121 C122 . . . . 85.2(3) ?
C13 C12 C121 C122 . . . . -159.3(2) ?
C126 C121 C122 C123 . . . . 0.3(4) ?
C12 C121 C122 C123 . . . . -175.9(3) ?
C121 C122 C123 C124 . . . . 0.3(4) ?
C122 C123 C124 C125 . . . . -1.0(4) ?
C122 C123 C124 Cl14 . . . . 178.5(2) ?
C123 C124 C125 C126 . . . . 1.1(4) ?
Cl14 C124 C125 C126 . . . . -178.3(2) ?
C122 C121 C126 C125 . . . . -0.2(4) ?
C12 C121 C126 C125 . . . . 175.9(3) ?
C124 C125 C126 C121 . . . . -0.4(4) ?
C29A N21 C22 C221 . . . . -155.4(2) ?
O214 N21 C22 C221 . . . . 89.8(2) ?
C29A N21 C22 C23 . . . . 82.5(2) ?
O214 N21 C22 C23 . . . . -32.3(2) ?
C221 C22 C23 C24 . . . . -117.8(2) ?
N21 C22 C23 C24 . . . . 7.3(2) ?
C22 C23 C24 O214 . . . . 20.5(3) ?
C22 C23 C24 C25 . . . . -93.5(3) ?
O214 C24 C25 C25A . . . . -45.5(3) ?
C23 C24 C25 C25A . . . . 69.1(3) ?
C24 C25 C25A C29A . . . . 5.2(4) ?
C24 C25 C25A C26 . . . . -173.9(3) ?
C29A C25A C26 C27 . . . . -1.9(4) ?
C25 C25A C26 C27 . . . . 177.3(3) ?
C25A C26 C27 C28 . . . . -0.1(5) ?
C26 C27 C28 C29 . . . . 1.4(5) ?
C27 C28 C29 C29A . . . . -0.7(4) ?
C26 C25A C29A C29 . . . . 2.5(4) ?
C25 C25A C29A C29 . . . . -176.6(3) ?
C26 C25A C29A N21 . . . . -177.4(2) ?
C25 C25A C29A N21 . . . . 3.4(4) ?
C28 C29 C29A C25A . . . . -1.3(4) ?
C28 C29 C29A N21 . . . . 178.7(2) ?
O214 N21 C29A C25A . . . . 28.6(3) ?
C22 N21 C29A C25A . . . . -83.8(3) ?
O214 N21 C29A C29 . . . . -151.4(2) ?
C22 N21 C29A C29 . . . . 96.2(3) ?
C25 C24 O214 N21 . . . . 80.9(2) ?
C23 C24 O214 N21 . . . . -42.1(3) ?
C29A N21 O214 C24 . . . . -72.2(2) ?
C22 N21 O214 C24 . . . . 46.9(2) ?
C23 C22 C221 C226 . . . . 73.8(3) ?
N21 C22 C221 C226 . . . . -44.4(3) ?
C23 C22 C221 C222 . . . . -105.0(3) ?
N21 C22 C221 C222 . . . . 136.8(2) ?
C226 C221 C222 C223 . . . . 1.2(4) ?
C22 C221 C222 C223 . . . . 180.0(3) ?
C221 C222 C223 C224 . . . . 0.9(4) ?
C222 C223 C224 C225 . . . . -2.1(4) ?
C222 C223 C224 Cl24 . . . . 178.9(2) ?
C223 C224 C225 C226 . . . . 1.4(4) ?
Cl24 C224 C225 C226 . . . . -179.7(2) ?
C222 C221 C226 C225 . . . . -1.9(4) ?
C22 C221 C226 C225 . . . . 179.2(2) ?
C224 C225 C226 C221 . . . . 0.7(4) ?
